data_2203624
loop_
_publ_author_name
'Gao, Shan'
'Liu, Ji-Wei'
'Huo, Li-Hua'
'Zhao, Hui'
'Zhao, Jing-Gui'

_publ_section_title
;
 Hexaaquachromium(III) triaquabis(benzene-1,3-dioxyacetato)sodate(I)
 pentahydrate
;
_journal_issue 5
_journal_name_full 'Acta Crystallographica Section E'
_journal_page_first m622
_journal_page_last m624
_journal_paper_doi 10.1107/S1600536804009067
_journal_volume 60
_journal_year 2004
_chemical_formula_iupac '[Na (C10 H8 O6)2 (H2 O)3] [Cr (H2 O)6], 5H2 O'
_chemical_formula_moiety 'C20 H22 Na O15, Cr H12 O6, 5(H2 O)'
_chemical_formula_sum 'C20 H44 Cr Na O26'
_chemical_formula_weight 775.54
_chemical_name_systematic
;
Triaquabis(benzene-1,3-dioxyacetato)sodium(I) hexaaquachromium(III)
pentahydrate
;
_space_group_IT_number 2
_symmetry_cell_setting triclinic
_symmetry_space_group_name_Hall '-P 1'
_symmetry_space_group_name_H-M 'P -1'
_atom_sites_solution_hydrogens geom
_atom_sites_solution_primary direct
_atom_sites_solution_secondary difmap
_cell_angle_alpha 103.54(3)
_cell_angle_beta 104.82(3)
_cell_angle_gamma 97.78(3)
_cell_formula_units_Z 2
_cell_length_a 9.334(2)
_cell_length_b 11.780(2)
_cell_length_c 16.303(3)
_cell_measurement_reflns_used 7094
_cell_measurement_temperature 293(2)
_cell_measurement_theta_max 27.4
_cell_measurement_theta_min 3.0
_cell_volume 1648.0(7)
_computing_cell_refinement RAPID-AUTO
_computing_data_collection 'RAPID-AUTO (Rigaku, 1998)'
_computing_data_reduction 'CrystalStructure (Rigaku/MSC, 2002)'
_computing_molecular_graphics 'ORTEPII (Johnson, 1976)'
_computing_publication_material SHELXL97
_computing_structure_refinement 'SHELXL97 (Sheldrick, 1997)'
_computing_structure_solution 'SHELXS97 (Sheldrick, 1997)'
_diffrn_ambient_temperature 293(2)
_diffrn_detector_area_resol_mean 10
_diffrn_measured_fraction_theta_full 0.986
_diffrn_measured_fraction_theta_max 0.97
_diffrn_measurement_device_type 'Rigaku R-AXIS RAPID'
_diffrn_measurement_method '\w scan'
_diffrn_radiation_monochromator graphite
_diffrn_radiation_source 'fine-focus sealed tube'
_diffrn_radiation_type MoK\a
_diffrn_radiation_wavelength 0.71073
_diffrn_reflns_av_R_equivalents 0.027
_diffrn_reflns_av_sigmaI/netI 0.032
_diffrn_reflns_limit_h_max 12
_diffrn_reflns_limit_h_min -12
_diffrn_reflns_limit_k_max 15
_diffrn_reflns_limit_k_min -15
_diffrn_reflns_limit_l_max 19
_diffrn_reflns_limit_l_min -21
_diffrn_reflns_number 15466
_diffrn_reflns_theta_full 27.5
_diffrn_reflns_theta_max 27.5
_diffrn_reflns_theta_min 3.0
_diffrn_standards_decay_% 0
_diffrn_standards_interval_count 0
_diffrn_standards_interval_time 0
_diffrn_standards_number 0
_exptl_absorpt_coefficient_mu 0.46
_exptl_absorpt_correction_T_max 0.922
_exptl_absorpt_correction_T_min 0.866
_exptl_absorpt_correction_type multi-scan
_exptl_absorpt_process_details '(ABSCOR; Higashi, 1995)'
_exptl_crystal_colour Purple
_exptl_crystal_density_diffrn 1.563
_exptl_crystal_density_meas ?
_exptl_crystal_description Rhombus
_exptl_crystal_F_000 814
_exptl_crystal_size_max 0.32
_exptl_crystal_size_mid 0.23
_exptl_crystal_size_min 0.18
_refine_diff_density_max 0.38
_refine_diff_density_min -0.36
_refine_ls_extinction_method none
_refine_ls_goodness_of_fit_ref 1.01
_refine_ls_hydrogen_treatment mixed
_refine_ls_matrix_type full
_refine_ls_number_parameters 517
_refine_ls_number_reflns 7345
_refine_ls_number_restraints 42
_refine_ls_restrained_S_all 1.01
_refine_ls_R_factor_all 0.063
_refine_ls_R_factor_gt 0.041
_refine_ls_shift/su_max 0.001
_refine_ls_shift/su_mean 0.000
_refine_ls_structure_factor_coef Fsqd
_refine_ls_weighting_details 'calc w = 1/[\s^2^(Fo^2^)+(0.0568P)^2^+0.6104P] where P = (Fo^2^+2Fc^2^)/3'
_refine_ls_weighting_scheme calc
_refine_ls_wR_factor_gt 0.098
_refine_ls_wR_factor_ref 0.107
_reflns_number_gt 5533
_reflns_number_total 7345
_reflns_threshold_expression I>2\s(I)
_cod_data_source_file lh6201.cif
_cod_data_source_block I
_cod_depositor_comments
;
The following automatic conversions were performed:
'_symmetry_cell_setting' value 'Triclinic' changed to 'triclinic'
according to '/home/saulius/struct/CIF-dictionaries/cif_core.dic'
dictionary named 'cif_core.dic' version 2.4.1 from
2010-06-29.

'_exptl_absorpt_correction_type' value 'Multi-scan' changed
to 'multi-scan' according to
'/home/saulius/struct/CIF-dictionaries/cif_core.dic' dictionary named
'cif_core.dic' version 2.4.1 from 2010-06-29.

Automatic conversion script
Id: cif_fix_enum 1527 2010-12-29 10:47:43Z saulius 

The following automatic conversions were performed:

'_symmetry_cell_setting' value 'Triclinic' changed to 'triclinic'
according to /home/saulius/struct/CIF-dictionaries/cif_core.dic
dictionary named 'cif_core.dic' version 2.4.1 from
2010-06-29.

'_exptl_absorpt_correction_type' value 'Multi-scan'
changed to 'multi-scan' according to
/home/saulius/struct/CIF-dictionaries/cif_core.dic dictionary named
'cif_core.dic' version 2.4.1 from 2010-06-29.

Automatic conversion script
Id: cif_fix_values 1715 2011-07-08 13:25:40Z adriana 
;
_cod_original_cell_volume 1648.1(7)
_cod_database_code 2203624
_cod_database_fobs_code 2203624

loop_
_symmetry_equiv_pos_as_xyz
'x, y, z'
'-x, -y, -z'

loop_
_atom_site_label
_atom_site_fract_x
_atom_site_fract_y
_atom_site_fract_z
_atom_site_U_iso_or_equiv
_atom_site_adp_type
_atom_site_calc_flag
_atom_site_refinement_flags
_atom_site_occupancy
_atom_site_type_symbol
Cr1 0.38100(4) 0.11235(3) 0.24507(2) 0.01856(9) Uani d . 1 Cr
Na1 -0.21400(10) 0.82253(9) 0.24471(8) 0.0493(3) Uani d . 1 Na
O1W 0.4221(2) 0.14280(10) 0.37358(9) 0.0263(3) Uani d D 1 O
O2W 0.1645(2) 0.11740(10) 0.23430(10) 0.0260(3) Uani d D 1 O
O3W 0.3399(2) 0.07850(10) 0.11657(9) 0.0281(3) Uani d D 1 O
O4W 0.4154(2) 0.28300(10) 0.25360(10) 0.0277(3) Uani d D 1 O
O5W 0.3414(2) -0.06000(10) 0.23350(10) 0.0269(3) Uani d D 1 O
O6W 0.5964(2) 0.11390(10) 0.25690(10) 0.0272(3) Uani d D 1 O
O7W -0.3749(2) 0.6470(2) 0.24110(10) 0.0444(4) Uani d D 1 O
O8W -0.1073(2) 0.9425(2) 0.15850(10) 0.0472(5) Uani d D 1 O
O9W -0.0019(2) 0.7269(2) 0.23580(10) 0.0487(5) Uani d D 1 O
O10W -0.0160(2) 0.4699(2) 0.24420(10) 0.0476(5) Uani d D 1 O
O11W 0.6653(2) 0.4167(2) 0.2408(2) 0.0519(5) Uani d D 1 O
O12W 0.7343(2) 0.1299(2) 0.13340(10) 0.0420(4) Uani d D 1 O
O13W 0.3071(2) -0.1614(2) 0.36010(10) 0.0391(4) Uani d D 1 O
O14W 0.5338(2) 0.3452(2) 0.63200(10) 0.0436(4) Uani d D 1 O
O1 -0.2883(2) 0.97240(10) 0.34140(10) 0.0336(4) Uani d . 1 O
O2 -0.3548(2) 1.0685(2) 0.45710(10) 0.0361(4) Uani d . 1 O
O3 -0.1366(2) 0.84720(10) 0.43710(10) 0.0334(4) Uani d . 1 O
O4 0.1742(2) 0.56990(10) 0.44530(10) 0.0326(4) Uani d . 1 O
O5 0.2971(2) 0.42260(10) 0.35070(10) 0.0340(4) Uani d . 1 O
O6 0.3884(2) 0.34750(10) 0.46170(10) 0.0316(4) Uani d . 1 O
O7 -0.5900(2) 0.89180(10) 0.03720(10) 0.0362(4) Uani d . 1 O
O8 -0.4883(2) 0.8279(2) 0.15240(10) 0.0362(4) Uani d . 1 O
O9 -0.3775(2) 0.66870(10) 0.05530(10) 0.0293(3) Uani d . 1 O
O10 -0.1288(2) 0.35090(10) 0.04080(10) 0.0304(4) Uani d . 1 O
O11 0.10743(2) 0.14200(10) 0.02360(10) 0.0339(4) Uani d . 1 O
O12 0.0334(2) 0.23680(10) 0.13710(10) 0.0327(4) Uani d . 1 O
C1 -0.2894(2) 0.9945(2) 0.42040(10) 0.0257(4) Uani d . 1 C
C2 -0.2071(3) 0.9308(2) 0.48160(10) 0.0289(5) Uani d . 1 C
C3 -0.0535(2) 0.7881(2) 0.48930(10) 0.0250(4) Uani d . 1 C
C4 0.0179(3) 0.7079(2) 0.44600(10) 0.0269(5) Uani d . 1 C
C5 0.1069(2) 0.6466(2) 0.49340(10) 0.0240(4) Uani d . 1 C
C6 0.1241(3) 0.6628(2) 0.58310(10) 0.0282(5) Uani d . 1 C
C7 0.0493(3) 0.7418(2) 0.62400(10) 0.0301(5) Uani d . 1 C
C8 -0.0393(2) 0.8051(2) 0.57850(10) 0.0265(4) Uani d . 1 C
C9 0.2574(2) 0.4997(2) 0.49120(10) 0.0252(4) Uani d . 1 C
C10 0.3177(2) 0.4169(2) 0.42870(10) 0.0252(4) Uani d . 1 C
C11 -0.5150(2) 0.8267(2) 0.07320(10) 0.0236(4) Uani d . 1 C
C12 -0.4548(2) 0.7435(2) 0.01140(10) 0.0240(4) Uani d . 1 C
C13 -0.3220(2) 0.5869(2) 0.00330(10) 0.0221(4) Uani d . 1 C
C14 -0.2535(2) 0.5089(2) 0.04380(10) 0.0237(4) Uani d . 1 C
C15 -0.1933(2) 0.4246(2) -0.00420(10) 0.0229(4) Uani d . 1 C
C16 -0.1996(3) 0.4178(2) -0.09170(10) 0.0275(5) Uani d . 1 C
C17 -0.2674(3) 0.4972(2) -0.13000(10) 0.0286(5) Uani d . 1 C
C18 -0.3295(2) 0.5816(2) -0.08450(10) 0.0263(4) Uani d . 1 C
C19 -0.0547(2) 0.2707(2) -0.00480(10) 0.0258(4) Uani d . 1 C
C20 0.0352(2) 0.2123(2) 0.05750(10) 0.0253(4) Uani d . 1 C
H1W1 0.414(3) 0.2110(10) 0.402(2) 0.039 Uiso d D 1 H
H1W2 0.501(2) 0.123(2) 0.4000(10) 0.039 Uiso d D 1 H
H2W1 0.104(2) 0.0520(10) 0.221(2) 0.039 Uiso d D 1 H
H2W2 0.125(3) 0.161(2) 0.204(2) 0.039 Uiso d D 1 H
H3W1 0.260(2) 0.094(2) 0.0870(10) 0.042 Uiso d D 1 H
H3W2 0.359(3) 0.015(2) 0.0890(10) 0.042 Uiso d D 1 H
H4W1 0.378(2) 0.331(2) 0.286(2) 0.042 Uiso d D 1 H
H4W2 0.499(2) 0.317(2) 0.252(2) 0.042 Uiso d D 1 H
H5W1 0.342(3) -0.076(2) 0.2810(10) 0.040 Uiso d D 1 H
H5W2 0.394(3) -0.101(2) 0.2080(10) 0.040 Uiso d D 1 H
H6W1 0.639(3) 0.071(2) 0.2870(10) 0.041 Uiso d D 1 H
H6W2 0.635(3) 0.118(2) 0.2160(10) 0.041 Uiso d D 1 H
H7W1 -0.419(3) 0.661(3) 0.2820(10) 0.067 Uiso d D 1 H
H7W2 -0.439(3) 0.645(3) 0.1920(10) 0.067 Uiso d D 1 H
H8W1 -0.086(4) 0.908(3) 0.1130(10) 0.071 Uiso d D 1 H
H8W2 -0.159(4) 0.994(2) 0.149(2) 0.071 Uiso d D 1 H
H9W1 -0.011(3) 0.6530(10) 0.231(2) 0.073 Uiso d D 1 H
H9W2 0.087(2) 0.763(2) 0.269(2) 0.073 Uiso d D 1 H
H2A -0.1309 0.9887 0.5311 0.035 Uiso calc R 1 H
H2B -0.2782 0.8897 0.5045 0.035 Uiso calc R 1 H
H4 0.0058 0.6957 0.3859 0.032 Uiso calc R 1 H
H6 0.1845 0.6215 0.6148 0.034 Uiso calc R 1 H
H7 0.0592 0.7524 0.6837 0.036 Uiso calc R 1 H
H8 -0.0884 0.8580 0.6069 0.032 Uiso calc R 1 H
H9A 0.1924 0.4534 0.5147 0.030 Uiso calc R 1 H
H9B 0.3409 0.5512 0.5402 0.030 Uiso calc R 1 H
H12A -0.5380 0.6949 -0.0391 0.029 Uiso calc R 1 H
H12B -0.3860 0.7897 -0.0101 0.029 Uiso calc R 1 H
H14 -0.2479 0.5130 0.1022 0.028 Uiso calc R 1 H
H16 -0.1589 0.3611 -0.1234 0.033 Uiso calc R 1 H
H17 -0.2715 0.4939 -0.1881 0.034 Uiso calc R 1 H
H18 -0.3756 0.6340 -0.1116 0.032 Uiso calc R 1 H
H19A 0.0123 0.3140 -0.0290 0.031 Uiso calc R 1 H
H19B -0.1294 0.2102 -0.0534 0.031 Uiso calc R 1 H
H20A 0.052(3) 0.468(3) 0.2900(10) 0.071 Uiso d D 1 H
H20B -0.015(4) 0.414(2) 0.2000(10) 0.071 Uiso d D 1 H
H21A 0.757(2) 0.414(3) 0.245(2) 0.078 Uiso d D 1 H
H21B 0.652(3) 0.4870(10) 0.244(2) 0.078 Uiso d D 1 H
H22A 0.811(2) 0.183(2) 0.143(2) 0.063 Uiso d D 1 H
H22B 0.675(3) 0.119(3) 0.0820(10) 0.063 Uiso d D 1 H
H23A 0.321(3) -0.123(2) 0.4140(9) 0.059 Uiso d D 1 H
H23B 0.362(3) -0.214(2) 0.360(2) 0.059 Uiso d D 1 H
H24A 0.478(3) 0.337(3) 0.5800(10) 0.065 Uiso d D 1 H
H24B 0.602(3) 0.408(2) 0.648(2) 0.065 Uiso d D 1 H

loop_
_atom_site_aniso_label
_atom_site_aniso_U_11
_atom_site_aniso_U_22
_atom_site_aniso_U_33
_atom_site_aniso_U_12
_atom_site_aniso_U_13
_atom_site_aniso_U_23
Cr1 0.0218(2) 0.0191(2) 0.0192(2) 0.01000(10) 0.00810(10) 0.00810(10)
Na1 0.0538(7) 0.0384(6) 0.0693(8) 0.0184(5) 0.0320(6) 0.0207(5)
O1W 0.0326(9) 0.0287(8) 0.0217(8) 0.0176(7) 0.0082(6) 0.0084(6)
O2W 0.0249(8) 0.0285(8) 0.0303(8) 0.0115(6) 0.0097(6) 0.0137(7)
O3W 0.0379(9) 0.0300(8) 0.0209(7) 0.0204(7) 0.0088(6) 0.0083(6)
O4W 0.0364(9) 0.0216(7) 0.0324(8) 0.0125(6) 0.0170(7) 0.0103(6)
O5W 0.0373(9) 0.0218(7) 0.0283(8) 0.0127(6) 0.0155(7) 0.0096(6)
O6W 0.0255(8) 0.0359(8) 0.0295(8) 0.0153(7) 0.0121(6) 0.0173(7)
O7W 0.0520(10) 0.0430(10) 0.0410(10) 0.0107(9) 0.0123(9) 0.0173(9)
O8W 0.0520(10) 0.0400(10) 0.0490(10) 0.0100(9) 0.0155(9) 0.0099(9)
O9W 0.0520(10) 0.0530(10) 0.0460(10) 0.0160(10) 0.0172(9) 0.0150(10)
O10W 0.0490(10) 0.0580(10) 0.0380(10) 0.0230(10) 0.0115(9) 0.0111(9)
O11W 0.0420(10) 0.0490(10) 0.081(2) 0.0156(9) 0.0240(10) 0.0380(10)
O12W 0.0340(10) 0.0670(10) 0.0318(9) 0.0117(9) 0.0127(8) 0.0238(9)
O13W 0.0560(10) 0.0390(10) 0.0306(9) 0.0182(8) 0.0164(8) 0.0154(8)
O14W 0.0570(10) 0.0370(10) 0.0370(10) 0.0092(9) 0.0115(9) 0.0147(8)
O1 0.0460(10) 0.0345(8) 0.0271(8) 0.0211(7) 0.0111(7) 0.0131(7)
O2 0.0450(10) 0.0399(9) 0.0304(9) 0.0292(8) 0.0108(7) 0.0118(7)
O3 0.0470(10) 0.0378(9) 0.0277(8) 0.0300(8) 0.0150(7) 0.0155(7)
O4 0.0440(10) 0.0362(9) 0.0302(8) 0.0282(8) 0.0179(7) 0.0151(7)
O5 0.0460(10) 0.0333(9) 0.0302(8) 0.0209(8) 0.0168(7) 0.0103(7)
O6 0.0356(9) 0.0298(8) 0.0318(8) 0.0200(7) 0.0082(7) 0.0076(7)
O7 0.0510(10) 0.0357(9) 0.0261(8) 0.0286(8) 0.0097(7) 0.0082(7)
O8 0.0520(10) 0.0387(9) 0.0275(8) 0.0268(8) 0.0170(8) 0.0116(7)
O9 0.0423(9) 0.0306(8) 0.0250(8) 0.0245(7) 0.0142(7) 0.0122(6)
O10 0.0410(9) 0.0319(8) 0.0304(8) 0.0241(7) 0.0162(7) 0.0158(7)
O11 0.0378(9) 0.0328(8) 0.0361(9) 0.0227(7) 0.0096(7) 0.0118(7)
O12 0.0346(9) 0.0392(9) 0.0344(9) 0.0197(7) 0.0135(7) 0.0188(7)
C1 0.0270(10) 0.0250(10) 0.0270(10) 0.0108(9) 0.0059(9) 0.0099(9)
C2 0.0370(10) 0.0310(10) 0.0280(10) 0.0210(10) 0.0135(9) 0.0130(9)
C3 0.0280(10) 0.0240(10) 0.0270(10) 0.0115(9) 0.0083(9) 0.0104(8)
C4 0.0350(10) 0.0300(10) 0.0240(10) 0.0160(9) 0.0131(9) 0.0136(9)
C5 0.0260(10) 0.0220(10) 0.0290(10) 0.0101(8) 0.0129(9) 0.0093(8)
C6 0.0300(10) 0.0320(10) 0.0260(10) 0.0172(9) 0.0049(9) 0.0107(9)
C7 0.0380(10) 0.0340(10) 0.0200(10) 0.0160(10) 0.0077(9) 0.0076(9)
C8 0.0290(10) 0.0280(10) 0.0260(10) 0.0139(9) 0.0103(9) 0.0067(9)
C9 0.0270(10) 0.0270(10) 0.0270(10) 0.0134(9) 0.0087(9) 0.0101(9)
C10 0.0230(10) 0.0210(10) 0.0310(10) 0.0066(8) 0.0074(9) 0.0051(8)
C11 0.0240(10) 0.0210(10) 0.0260(10) 0.0088(8) 0.0073(8) 0.0050(8)
C12 0.0290(10) 0.0260(10) 0.0240(10) 0.0153(9) 0.0102(8) 0.0112(8)
C13 0.0220(10) 0.0230(10) 0.0230(10) 0.0098(8) 0.0086(8) 0.0062(8)
C14 0.0270(10) 0.0270(10) 0.0220(10) 0.0107(8) 0.0093(8) 0.0099(8)
C15 0.0230(10) 0.0230(10) 0.0260(10) 0.0109(8) 0.0059(8) 0.0109(8)
C16 0.0340(10) 0.0290(10) 0.0240(10) 0.0176(9) 0.0104(9) 0.0075(9)
C17 0.0340(10) 0.0350(10) 0.0200(10) 0.0150(10) 0.0095(9) 0.0092(9)
C18 0.0300(10) 0.0280(10) 0.0250(10) 0.0137(9) 0.0063(9) 0.0116(9)
C19 0.0280(10) 0.0270(10) 0.0280(10) 0.0161(9) 0.0102(9) 0.0095(9)
C20 0.0220(10) 0.0230(10) 0.0330(10) 0.0077(8) 0.0066(9) 0.0101(9)

loop_
_atom_type_symbol
_atom_type_description
_atom_type_scat_dispersion_real
_atom_type_scat_dispersion_imag
_atom_type_scat_source
C C 0.0033 0.0016 'International Tables Vol C Tables 4.2.6.8 and 6.1.1.4'
H H 0.0000 0.0000 'International Tables Vol C Tables 4.2.6.8 and 6.1.1.4'
O O 0.0106 0.0060 'International Tables Vol C Tables 4.2.6.8 and 6.1.1.4'
Na Na 0.0362 0.0249 'International Tables Vol C Tables 4.2.6.8 and 6.1.1.4'
Cr Cr 0.3209 0.6236 'International Tables Vol C Tables 4.2.6.8 and 6.1.1.4'

loop_
_geom_angle_atom_site_label_1
_geom_angle_atom_site_label_2
_geom_angle_atom_site_label_3
_geom_angle
_geom_angle_publ_flag
O1W Cr1 O2W 89.14(7) yes
O1W Cr1 O5W 88.70(7) yes
O3W Cr1 O1W 178.83(6) yes
O3W Cr1 O2W 91.06(7) yes
O3W Cr1 O5W 90.14(7) yes
O3W Cr1 O6W 89.26(7) yes
O4W Cr1 O1W 92.50(7) yes
O4W Cr1 O2W 87.64(7) yes
O4W Cr1 O3W 88.66(7) yes
O4W Cr1 O5W 178.37(7) yes
O4W Cr1 O6W 90.28(7) yes
O5W Cr1 O2W 91.28(7) yes
O6W Cr1 O1W 90.58(7) yes
O6W Cr1 O2W 177.88(7) yes
O6W Cr1 O5W 90.82(7) yes
O7W Na1 O8W 147.08(9) yes
O7W Na1 O9W 94.21(8) yes
O7W Na1 O1 101.84(8) yes
O7W Na1 O3 80.76(8) yes
O7W Na1 O8 73.64(7) yes
O8W Na1 O3 131.81(8) yes
O8W Na1 O8 88.97(8) yes
O9W Na1 O8W 82.57(8) yes
O9W Na1 O3 90.36(7) yes
O9W Na1 O8 142.29(8) yes
O1 Na1 O8W 100.74(7) yes
O1 Na1 O9W 141.47(9) yes
O1 Na1 O3 58.68(6) yes
O1 Na1 O8 76.20(7) yes
O8 Na1 O3 121.38(6) yes
Cr1 O1W H1W1 117(2) no
Cr1 O1W H1W2 116(2) no
Cr1 O2W H2W1 117(2) no
Cr1 O2W H2W2 116(2) no
Cr1 O3W H3W1 119(2) no
Cr1 O3W H3W2 118(2) no
Cr1 O4W H4W1 121(2) no
Cr1 O4W H4W2 119(2) no
Cr1 O5W H5W1 114(2) no
Cr1 O5W H5W2 117(2) no
Cr1 O6W H6W1 118(2) no
Cr1 O6W H6W2 123(2) no
Na1 O7W H7W1 111(2) no
Na1 O7W H7W2 94(2) no
Na1 O8W H8W1 120(2) no
Na1 O8W H8W2 110(2) no
Na1 O9W H9W1 120(2) no
Na1 O9W H9W2 119(2) no
O7W Na1 H7W2 19.5(3) no
O8W Na1 H7W2 129.9(4) no
O9W Na1 H7W2 102.8(6) no
O1 Na1 H7W2 103.8(6) no
O1 C1 C2 120.8(2) no
O2 C1 O1 126.1(2) no
O2 C1 C2 113.0(2) no
O3 Na1 H7W2 98.2(4) no
O3 C2 C1 111.1(2) no
O3 C2 H2A 109.4 no
O3 C2 H2B 109.4 no
O3 C3 C4 114.9(2) no
O3 C3 C8 124.1(2) no
O4 C5 C4 115.1(2) no
O4 C5 C6 124.0(2) no
O4 C9 C10 109.5(2) no
O4 C9 H9A 109.8 no
O4 C9 H9B 109.8 no
O5 C10 C9 120.1(2) no
O6 C10 O5 125.2(2) no
O6 C10 C9 114.8(2) no
O7 C11 C12 113.5(2) no
O8 Na1 H7W2 56.5(5) no
O8 C11 O7 125.6(2) no
O8 C11 C12 120.9(2) no
O9 C12 C11 110.5(2) no
O9 C12 H12A 109.5 no
O9 C12 H12B 109.5 no
O9 C13 C14 115.6(2) no
O9 C13 C18 123.8(2) no
O10 C15 C14 115.0(2) no
O10 C15 C16 123.7(2) no
O10 C19 C20 110.0(2) no
O10 C19 H19A 109.7 no
O10 C19 H19B 109.7 no
O11 C20 O12 126.0(2) no
O11 C20 C19 114.6(2) no
O12 C20 C19 119.5(2) no
C1 O1 Na1 135.40(10) no
C1 C2 H2A 109.4 no
C1 C2 H2B 109.4 no
C2 O3 Na1 112.90(10) no
C3 O3 Na1 132.10(10) no
C3 O3 C2 114.9(2) yes
C3 C4 H4 120.5 no
C3 C8 H8 120.7 no
C4 C3 C8 121.1(2) no
C4 C5 C6 121.0(2) no
C5 O4 C9 116.0(2) no
C5 C4 C3 119.1(2) no
C5 C4 H4 120.5 no
C5 C6 H6 120.7 no
C6 C7 H7 119.1 no
C7 C6 C5 118.6(2) no
C7 C6 H6 120.7 no
C7 C8 C3 118.6(2) no
C7 C8 H8 120.7 no
C8 C7 C6 121.7(2) no
C8 C7 H7 119.1 no
C10 C9 H9A 109.8 no
C10 C9 H9B 109.8 no
C11 O8 Na1 120.20(10) no
C11 C12 H12A 109.5 no
C11 C12 H12B 109.5 no
C13 O9 C12 114.8(2) yes
C13 C14 C15 118.9(2) no
C13 C14 H14 120.5 no
C13 C18 H18 120.6 no
C14 C13 C18 120.7(2) no
C14 C15 C16 121.3(2) no
C15 O10 C19 115.7(2) no
C15 C14 H14 120.5 no
C15 C16 H16 120.8 no
C16 C17 C18 121.9(2) no
C16 C17 H17 119.1 no
C17 C16 C15 118.4(2) no
C17 C16 H16 120.8 no
C17 C18 C13 118.8(2) no
C17 C18 H18 120.6 no
C18 C17 H17 119.1 no
C20 C19 H19A 109.7 no
C20 C19 H19B 109.7 no
H1W1 O1W H1W2 111(2) no
H2W1 O2W H2W2 109(2) no
H3W1 O3W H3W2 111(2) no
H4W1 O4W H4W2 111(2) no
H5W1 O5W H5W2 110(2) no
H6W1 O6W H6W2 110(2) no
H7W1 O7W H7W2 107(2) no
H8W1 O8W H8W2 112(2) no
H9W1 O9W H9W2 109(2) no
H2A C2 H2B 108.0 no
H9A C9 H9B 108.2 no
H12A C12 H12B 108.1 no
H19A C19 H19B 108.2 no
H20A O10W H20B 109(2) no
H21A O11W H21B 110(2) no
H22A O12W H22B 109(2) no
H23A O13W H23B 108(2) no
H24A O14W H24B 110(2) no

loop_
_geom_bond_atom_site_label_1
_geom_bond_atom_site_label_2
_geom_bond_distance
_geom_bond_publ_flag
Cr1 O1W 1.966(2) yes
Cr1 O2W 1.994(2) yes
Cr1 O3W 1.962(2) yes
Cr1 O4W 1.959(2) yes
Cr1 O5W 1.969(2) yes
Cr1 O6W 1.967(2) yes
Na1 O1 2.381(2) yes
Na1 O3 2.966(2) yes
Na1 O8 2.635(2) yes
Na1 O7W 2.365(2) yes
Na1 O8W 2.495(2) yes
Na1 O9W 2.426(2) yes
Na1 H7W2 2.56(3) no
O1W H1W1 0.85(2) no
O1W H1W2 0.85(2) no
O2W H2W1 0.84(2) no
O2W H2W2 0.86(2) no
O3W H3W1 0.85(2) no
O3W H3W2 0.84(2) no
O4W H4W1 0.85(2) no
O4W H4W2 0.84(2) no
O5W H5W1 0.84(2) no
O5W H5W2 0.85(3) no
O6W H6W1 0.85(2) no
O6W H6W2 0.85(2) no
O7W H7W1 0.86(2) no
O7W H7W2 0.86(2) no
O8W H8W1 0.84(3) no
O8W H8W2 0.84(3) no
O9W H9W1 0.84(2) no
O9W H9W2 0.85(3) no
O10W H20A 0.85(2) no
O10W H20B 0.85(2) no
O11W H21A 0.84(2) no
O11W H21B 0.85(2) no
O12W H22A 0.84(2) no
O12W H22B 0.85(2) no
O13W H23A 0.86(3) no
O13W H23B 0.86(3) no
O14W H24A 0.85(3) no
O14W H24B 0.84(3) no
O1 C1 1.256(3) no
O2 C1 1.256(3) no
O3 C2 1.420(2) no
O3 C3 1.377(2) no
O4 C5 1.378(2) no
O4 C9 1.419(2) no
O5 C10 1.256(3) no
O6 C10 1.251(3) no
O7 C11 1.253(3) no
O8 C11 1.247(3) no
O9 C12 1.419(2) no
O9 C13 1.376(2) no
O10 C15 1.366(2) no
O10 C19 1.426(2) no
O11 C20 1.254(3) no
O12 C20 1.267(3) no
C1 C2 1.503(3) no
C2 H2A 0.9700 no
C2 H2B 0.9700 no
C3 C4 1.391(3) no
C3 C8 1.390(3) no
C4 C5 1.381(3) no
C4 H4 0.9300 no
C5 C6 1.393(3) no
C6 C7 1.387(3) no
C6 H6 0.9300 no
C7 C8 1.380(3) no
C7 H7 0.9300 no
C8 H8 0.9300 no
C9 C10 1.511(3) no
C9 H9A 0.9700 no
C9 H9B 0.9700 no
C11 C12 1.507(3) no
C12 H12A 0.9700 no
C12 H12B 0.9700 no
C13 C14 1.384(3) no
C13 C18 1.400(3) no
C14 C15 1.388(3) no
C14 H14 0.9300 no
C15 C16 1.396(3) no
C16 C17 1.377(3) no
C16 H16 0.9300 no
C17 C18 1.380(3) no
C17 H17 0.9300 no
C18 H18 0.9300 no
C19 C20 1.502(3) no
C19 H19A 0.9700 no
C19 H19B 0.9700 no

loop_
_geom_hbond_atom_site_label_D
_geom_hbond_atom_site_label_H
_geom_hbond_atom_site_label_A
_geom_hbond_site_symmetry_A
_geom_hbond_distance_DH
_geom_hbond_distance_HA
_geom_hbond_distance_DA
_geom_hbond_angle_DHA
_geom_hbond_publ_flag
O1W H1W1 O6 . 0.85(2) 1.76(3) 2.606(2) 177(3) yes
O1W H1W2 O2 1_645 0.85(2) 1.72(3) 2.561(2) 173(3) yes
O2W H2W1 O8W 1_545 0.84(2) 2.06(3) 2.828(3) 152(2) yes
O2W H2W2 O12 . 0.86(2) 1.70(2) 2.550(2) 174(2) yes
O3W H3W1 O11 . 0.85(2) 1.78(2) 2.618(2) 172(3) yes
O3W H3W2 O7 1_645 0.84(2) 1.69(2) 2.536(2) 176(2) yes
O4W H4W1 O5 . 0.85(2) 1.72(2) 2.567(2) 178(2) yes
O4W H4W2 O11W . 0.84(2) 1.89(3) 2.715(3) 169(3) yes
O5W H5W1 O13W . 0.84(2) 1.87(3) 2.678(2) 161(3) yes
O5W H5W2 O8 1_645 0.85(3) 1.77(3) 2.617(2) 174(3) yes
O6W H6W1 O1 1_645 0.85(2) 1.73(2) 2.576(2) 175(3) yes
O6W H6W2 O12W . 0.85(2) 1.84(2) 2.680(2) 175(3) yes
O7W H7W1 O14W 2_566 0.86(2) 1.99(3) 2.830(3) 167(3) yes
O7W H7W2 O8 . 0.86(2) 2.46(3) 3.004(3) 122(3) yes
O7W H7W2 O9 . 0.86(2) 2.51(2) 3.093(2) 126(2) yes
O8W H8W1 O11 2_565 0.84(3) 2.12(3) 2.901(3) 155(3) yes
O8W H8W2 O12W 1_465 0.84(3) 2.03(3) 2.868(3) 175(4) yes
O9W H9W1 O10W . 0.84(2) 2.21(3) 3.049(3) 169(3) yes
O9W H9W2 O13W 1_565 0.85(3) 2.13(3) 2.982(3) 174(3) yes
O10W H20A O4 . 0.85(2) 2.43(3) 3.152(3) 143(2) yes
O10W H20A O5 . 0.85(2) 2.43(3) 3.189(3) 148(3) yes
O10W H20B O12 . 0.85(2) 2.27(3) 3.052(3) 154(3) yes
O10W H20B O10 . 0.85(2) 2.43(3) 3.117(3) 138(2) yes
O11W H21A O10W 1_655 0.84(2) 2.14(3) 2.939(3) 159(3) yes
O11W H21B O7W 1_655 0.85(2) 1.94(3) 2.788(3) 175(4) yes
O12W H22A O12 1_655 0.84(2) 2.12(3) 2.883(3) 151(3) yes
O12W H22B O7 2_565 0.85(2) 1.86(3) 2.696(2) 166(3) yes
O13W H23A O2 2_566 0.86(3) 1.980(10) 2.818(2) 168(3) yes
O13W H23B O14W 2_656 0.86(6) 1.95(3) 2.795(3) 171(3) yes
O14W H24A O6 . 0.85(3) 1.94(3) 2.768(3) 166(3) yes
O14W H24B O5 2_666 0.84(3) 2.09(3) 2.880(3) 157(3) yes

loop_
_geom_torsion_atom_site_label_1
_geom_torsion_atom_site_label_2
_geom_torsion_atom_site_label_3
_geom_torsion_atom_site_label_4
_geom_torsion
_geom_torsion_publ_flag
Na1 O1 C1 O2 -168.3(2) no
Na1 O1 C1 C2 12.0(3) no
Na1 O3 C2 C1 -6.1(2) no
Na1 O3 C3 C4 5.7(3) no
Na1 O3 C3 C8 -174.4(2) no
Na1 O8 C11 O7 -135.5(2) no
Na1 O8 C11 C12 43.7(3) no
O7W Na1 O1 C1 60.5(2) no
O7W Na1 O3 C2 -102.3(2) no
O7W Na1 O3 C3 73.19(19) no
O7W Na1 O8 C11 -117.6(2) no
O8W Na1 O1 C1 -143.6(2) no
O8W Na1 O3 C2 83.1(2) no
O8W Na1 O3 C3 -101.4(2) no
O8W Na1 O8 C11 34.0(2) no
O9W Na1 O1 C1 -52.1(3) no
O9W Na1 O3 C2 163.5(2) no
O9W Na1 O3 C3 -21.0(2) no
O9W Na1 O8 C11 -42.4(2) no
O1 Na1 O3 C2 7.7(2) no
O1 Na1 O3 C3 -176.8(2) no
O1 Na1 O8 C11 135.4(2) no
O1 C1 C2 O3 -1.0(3) no
O2 C1 C2 O3 179.3(2) no
O3 Na1 O1 C1 -10.9(2) no
O3 Na1 O8 C11 174.40(10) no
O3 C3 C4 C5 178.4(2) no
O3 C3 C8 C7 -179.0(2) no
O4 C5 C6 C7 -179.4(2) no
O4 C9 C10 O5 3.6(3) no
O4 C9 C10 O6 -177.5(2) no
O7 C11 C12 O9 -177.2(2) no
O8 Na1 O1 C1 130.1(2) no
O8 Na1 O3 C2 -38.0(2) no
O8 Na1 O3 C3 137.5(2) no
O8 C11 C12 O9 3.5(3) no
O9 C13 C14 C15 -179.4(2) no
O9 C13 C18 C17 178.7(2) no
O10 C15 C16 C17 -179.9(2) no
O10 C19 C20 O11 -178.4(2) no
O10 C19 C20 O12 1.3(3) no
C2 O3 C3 C4 -178.8(2) no
C2 O3 C3 C8 1.1(3) no
C3 O3 C2 C1 177.6(2) no
C3 C4 C5 O4 -179.4(2) no
C3 C4 C5 C6 1.0(3) no
C4 C3 C8 C7 0.9(3) no
C4 C5 C6 C7 0.2(3) no
C5 O4 C9 C10 177.5(2) no
C5 C6 C7 C8 -0.8(4) no
C6 C7 C8 C3 0.2(4) no
C8 C3 C4 C5 -1.5(3) no
C9 O4 C5 C4 -175.7(2) no
C9 O4 C5 C6 3.9(3) no
C12 O9 C13 C14 -176.7(2) no
C12 O9 C13 C18 4.5(3) no
C13 O9 C12 C11 178.2(2) no
C13 C14 C15 O10 -179.6(2) no
C13 C14 C15 C16 0.5(3) no
C14 C13 C18 C17 0.0(3) no
C14 C15 C16 C17 0.0(3) no
C15 O10 C19 C20 169.4(2) no
C15 C16 C17 C18 -0.5(4) no
C16 C17 C18 C13 0.5(4) no
C18 C13 C14 C15 -0.5(3) no
C19 O10 C15 C14 -174.7(2) no
C19 O10 C15 C16 5.2(3) no
